data_7060697
loop_
_publ_author_name
'Hkiri, Shaima'
'Gourlaouen, Christophe'
'Touil, Soufiane'
'Samarat, Ali'
'S\'emeril, David'

_publ_section_title
;
 1,3,4-Oxadiazole-functionalized \a-amino-phosphonates as ligands for the
 ruthenium-catalyzed reduction of ketones
;
_journal_issue 25
_journal_name_full 'New Journal of Chemistry'
_journal_page_first 11327
_journal_page_last 11335
_journal_paper_doi 10.1039/D1NJ01861B
_journal_volume 45
_journal_year 2021
_chemical_formula_moiety 'C20 H24 N3 O5 P'
_chemical_formula_sum 'C20 H24 N3 O5 P'
_chemical_formula_weight 417.39
_space_group_crystal_system triclinic
_space_group_IT_number 2
_space_group_name_Hall '-P 1'
_space_group_name_H-M_alt 'P -1'
_atom_sites_solution_hydrogens mixed
_atom_sites_solution_primary direct
_atom_sites_solution_secondary difmap
_audit_creation_method SHELXL-2014/7
_audit_update_record
;
2021-04-08 deposited with the CCDC.	2021-05-20 downloaded from the CCDC.
;
_cell_angle_alpha 90.816(4)
_cell_angle_beta 94.235(4)
_cell_angle_gamma 103.384(4)
_cell_formula_units_Z 4
_cell_length_a 8.8977(11)
_cell_length_b 12.5369(14)
_cell_length_c 19.514(2)
_cell_measurement_reflns_used 9170
_cell_measurement_temperature 120(2)
_cell_measurement_theta_max 27.73
_cell_measurement_theta_min 2.51
_cell_volume 2110.8(4)
_computing_cell_refinement 'Bruker SAINT'
_computing_data_collection 'Bruker APEX3'
_computing_data_reduction 'Bruker SAINT'
_computing_molecular_graphics 'Bruker SHELXTL'
_computing_publication_material 'Bruker SHELXTL'
_computing_structure_refinement 'SHELXL-2014/7 (Sheldrick, 2014)'
_computing_structure_solution 'SHELXT 2014/5 (Sheldrick, 2014)'
_diffrn_ambient_temperature 120(2)
_diffrn_measured_fraction_theta_full 0.999
_diffrn_measured_fraction_theta_max 0.963
_diffrn_measurement_device_type 'Bruker PHOTON-III CPAD'
_diffrn_measurement_method '\f and \w shuterless scans'
_diffrn_radiation_type MoK\a
_diffrn_radiation_wavelength 0.71073
_diffrn_reflns_av_R_equivalents 0.0806
_diffrn_reflns_av_unetI/netI 0.0388
_diffrn_reflns_Laue_measured_fraction_full 0.999
_diffrn_reflns_Laue_measured_fraction_max 0.963
_diffrn_reflns_limit_h_max 11
_diffrn_reflns_limit_h_min -11
_diffrn_reflns_limit_k_max 16
_diffrn_reflns_limit_k_min -16
_diffrn_reflns_limit_l_max 25
_diffrn_reflns_limit_l_min -25
_diffrn_reflns_number 98599
_diffrn_reflns_point_group_measured_fraction_full 0.999
_diffrn_reflns_point_group_measured_fraction_max 0.963
_diffrn_reflns_theta_full 25.242
_diffrn_reflns_theta_max 28.012
_diffrn_reflns_theta_min 2.094
_diffrn_source 'Mo-ImuS 3.0 microfocus tube'
_exptl_absorpt_coefficient_mu 0.166
_exptl_absorpt_correction_T_max 0.7456
_exptl_absorpt_correction_T_min 0.6212
_exptl_absorpt_correction_type multi-scan
_exptl_absorpt_process_details sadabs
_exptl_crystal_colour colourless
_exptl_crystal_density_diffrn 1.313
_exptl_crystal_description prism
_exptl_crystal_F_000 880
_exptl_crystal_size_max 0.220
_exptl_crystal_size_mid 0.200
_exptl_crystal_size_min 0.180
_refine_diff_density_max 0.677
_refine_diff_density_min -0.520
_refine_diff_density_rms 0.091
_refine_ls_extinction_method none
_refine_ls_goodness_of_fit_ref 1.036
_refine_ls_hydrogen_treatment mixed
_refine_ls_matrix_type full
_refine_ls_number_parameters 538
_refine_ls_number_reflns 10141
_refine_ls_number_restraints 0
_refine_ls_restrained_S_all 1.036
_refine_ls_R_factor_all 0.1022
_refine_ls_R_factor_gt 0.0823
_refine_ls_shift/su_max 0.000
_refine_ls_shift/su_mean 0.000
_refine_ls_structure_factor_coef Fsqd
_refine_ls_weighting_details 'w=1/[\s^2^(Fo^2^)+(0.0942P)^2^+8.1397P] where P=(Fo^2^+2Fc^2^)/3'
_refine_ls_weighting_scheme calc
_refine_ls_wR_factor_gt 0.2225
_refine_ls_wR_factor_ref 0.2412
_reflns_Friedel_coverage 0.000
_reflns_number_gt 8283
_reflns_number_total 10141
_reflns_threshold_expression 'I > 2\s(I)'
_cod_data_source_file d1nj01861b2.cif
_cod_data_source_block dsds200724
_cod_depositor_comments 'Adding full bibliography for 7060696--7060698.cif.'
_cod_database_code 7060697
_shelx_shelxl_version_number 2014/7
_shelx_space_group_comment
;
The symmetry employed for this shelxl refinement is uniquely defined
by the following loop, which should always be used as a source of
symmetry information in preference to the above space-group names.
They are only intended as comments.
;
_shelx_estimated_absorpt_t_min 0.964
_shelx_estimated_absorpt_t_max 0.971

loop_
_space_group_symop_operation_xyz
'x, y, z'
'-x, -y, -z'

loop_
_atom_site_label
_atom_site_type_symbol
_atom_site_fract_x
_atom_site_fract_y
_atom_site_fract_z
_atom_site_U_iso_or_equiv
_atom_site_adp_type
_atom_site_occupancy
_atom_site_site_symmetry_order
_atom_site_calc_flag
_atom_site_refinement_flags_posn
_atom_site_refinement_flags_adp
_atom_site_refinement_flags_occupancy
_atom_site_disorder_assembly
_atom_site_disorder_group
C1 C 0.2934(5) 0.9603(3) -0.0235(2) 0.0281(8) Uani 1 1 d . . . . .
C2 C 0.3686(5) 0.9654(3) -0.0839(2) 0.0307(9) Uani 1 1 d . . . . .
H2 H 0.4182 0.9090 -0.0957 0.037 Uiso 1 1 calc R U . . .
C3 C 0.3710(5) 1.0534(4) -0.1269(3) 0.0340(10) Uani 1 1 d . . . . .
H3 H 0.4209 1.0563 -0.1685 0.041 Uiso 1 1 calc R U . . .
C4 C 0.3016(6) 1.1360(4) -0.1097(3) 0.0372(10) Uani 1 1 d . . . . .
H4 H 0.3059 1.1966 -0.1387 0.045 Uiso 1 1 calc R U . . .
C5 C 0.2256(6) 1.1312(4) -0.0503(3) 0.0417(11) Uani 1 1 d . . . . .
H5 H 0.1761 1.1879 -0.0391 0.050 Uiso 1 1 calc R U . . .
C6 C 0.2208(6) 1.0443(4) -0.0067(3) 0.0370(10) Uani 1 1 d . . . . .
H6 H 0.1689 1.0417 0.0343 0.044 Uiso 1 1 calc R U . . .
C7 C 0.2932(5) 0.8714(3) 0.0241(2) 0.0267(8) Uani 1 1 d . . . . .
C8 C 0.3436(5) 0.7236(3) 0.0612(2) 0.0247(8) Uani 1 1 d . . . . .
C9 C 0.3750(5) 0.5629(3) 0.1195(2) 0.0239(8) Uani 1 1 d . . . . .
H9 H 0.3750 0.6097 0.1614 0.029 Uiso 1 1 calc R U . . .
C10 C 0.2225(5) 0.4768(3) 0.1126(2) 0.0266(8) Uani 1 1 d . . . . .
C11 C 0.1548(5) 0.4301(4) 0.0496(2) 0.0313(9) Uani 1 1 d . . . . .
H11 H 0.2012 0.4552 0.0087 0.038 Uiso 1 1 calc R U . . .
C12 C 0.0199(6) 0.3473(4) 0.0455(3) 0.0389(10) Uani 1 1 d . . . . .
H12 H -0.0258 0.3158 0.0021 0.047 Uiso 1 1 calc R U . . .
C13 C -0.0470(6) 0.3111(4) 0.1053(3) 0.0414(11) Uani 1 1 d . . . . .
H13 H -0.1385 0.2538 0.1028 0.050 Uiso 1 1 calc R U . . .
C14 C 0.0183(5) 0.3578(4) 0.1692(3) 0.0355(10) Uani 1 1 d . . . . .
H14 H -0.0283 0.3325 0.2100 0.043 Uiso 1 1 calc R U . . .
C15 C 0.1525(5) 0.4420(4) 0.1727(2) 0.0288(8) Uani 1 1 d . . . . .
C16 C 0.1615(6) 0.4567(5) 0.2949(3) 0.0418(11) Uani 1 1 d . . . . .
H16A H 0.0554 0.4665 0.2954 0.063 Uiso 1 1 calc R U . . .
H16B H 0.2260 0.4986 0.3336 0.063 Uiso 1 1 calc R U . . .
H16C H 0.1607 0.3788 0.2989 0.063 Uiso 1 1 calc R U . . .
C17 C 0.8032(6) 0.5698(4) 0.2075(3) 0.0410(11) Uani 1 1 d . . . . .
H17A H 0.8029 0.4907 0.2069 0.049 Uiso 1 1 calc R U . . .
H17B H 0.8267 0.5983 0.2556 0.049 Uiso 1 1 calc R U . . .
C18 C 0.9245(6) 0.6288(5) 0.1645(4) 0.0508(14) Uani 1 1 d . . . . .
H18A H 0.9131 0.5914 0.1193 0.076 Uiso 1 1 calc R U . . .
H18B H 1.0271 0.6299 0.1869 0.076 Uiso 1 1 calc R U . . .
H18C H 0.9135 0.7043 0.1588 0.076 Uiso 1 1 calc R U . . .
C19 C 0.4285(7) 0.2847(4) 0.1475(3) 0.0431(12) Uani 1 1 d . . . . .
H19A H 0.3245 0.2786 0.1237 0.052 Uiso 1 1 calc R U . . .
H19B H 0.4988 0.2701 0.1133 0.052 Uiso 1 1 calc R U . . .
C20 C 0.4197(9) 0.2056(5) 0.2020(3) 0.0586(16) Uani 1 1 d . . . . .
H20A H 0.5239 0.2097 0.2237 0.088 Uiso 1 1 calc R U . . .
H20B H 0.3763 0.1315 0.1824 0.088 Uiso 1 1 calc R U . . .
H20C H 0.3532 0.2224 0.2364 0.088 Uiso 1 1 calc R U . . .
C21 C 0.3048(5) 0.4593(3) 0.5373(2) 0.0284(8) Uani 1 1 d . . . . .
C22 C 0.4102(6) 0.4710(4) 0.5949(2) 0.0324(9) Uani 1 1 d . . . . .
H22 H 0.4702 0.4181 0.6025 0.039 Uiso 1 1 calc R U . . .
C23 C 0.4290(6) 0.5588(4) 0.6412(3) 0.0359(10) Uani 1 1 d . . . . .
H23 H 0.5015 0.5661 0.6802 0.043 Uiso 1 1 calc R U . . .
C24 C 0.3407(7) 0.6360(4) 0.6300(3) 0.0488(13) Uani 1 1 d . . . . .
H24 H 0.3506 0.6953 0.6621 0.059 Uiso 1 1 calc R U . . .
C25 C 0.2394(9) 0.6264(5) 0.5726(4) 0.068(2) Uani 1 1 d . . . . .
H25 H 0.1830 0.6813 0.5642 0.081 Uiso 1 1 calc R U . . .
C26 C 0.2177(7) 0.5375(5) 0.5263(3) 0.0489(14) Uani 1 1 d . . . . .
H26 H 0.1442 0.5303 0.4877 0.059 Uiso 1 1 calc R U . . .
C27 C 0.2839(5) 0.3675(3) 0.4885(2) 0.0265(8) Uani 1 1 d . . . . .
C28 C 0.3231(5) 0.2199(3) 0.4458(2) 0.0260(8) Uani 1 1 d . . . . .
C29 C 0.3472(5) 0.0629(3) 0.3800(2) 0.0275(8) Uani 1 1 d . . . . .
H29 H 0.3354 0.1091 0.3395 0.033 Uiso 1 1 calc R U . . .
C30 C 0.1981(5) -0.0255(4) 0.3823(2) 0.0307(9) Uani 1 1 d . . . . .
C31 C 0.1595(6) -0.0779(4) 0.4423(3) 0.0398(11) Uani 1 1 d . . . . .
H31 H 0.2232 -0.0555 0.4836 0.048 Uiso 1 1 calc R U . . .
C32 C 0.0277(7) -0.1639(5) 0.4431(3) 0.0537(15) Uani 1 1 d . . . . .
H32 H 0.0002 -0.1988 0.4848 0.064 Uiso 1 1 calc R U . . .
C33 C -0.0612(6) -0.1968(5) 0.3828(3) 0.0507(14) Uani 1 1 d . . . . .
H33 H -0.1494 -0.2563 0.3831 0.061 Uiso 1 1 calc R U . . .
C34 C -0.0269(6) -0.1464(4) 0.3218(3) 0.0417(11) Uani 1 1 d . . . . .
H34 H -0.0902 -0.1709 0.2807 0.050 Uiso 1 1 calc R U . . .
C35 C 0.1030(5) -0.0585(4) 0.3214(2) 0.0340(9) Uani 1 1 d . . . . .
C36 C 0.0520(6) -0.0293(5) 0.2019(3) 0.0459(12) Uani 1 1 d . . . . .
H36A H 0.0450 -0.1064 0.1895 0.069 Uiso 1 1 calc R U . . .
H36B H 0.0980 0.0172 0.1654 0.069 Uiso 1 1 calc R U . . .
H36C H -0.0519 -0.0185 0.2078 0.069 Uiso 1 1 calc R U . . .
C37 C 0.7938(6) 0.0774(5) 0.3441(3) 0.0474(14) Uani 1 1 d . . . . .
H37A H 0.7885 0.0020 0.3266 0.057 Uiso 1 1 calc R U . . .
H37B H 0.8495 0.0871 0.3905 0.057 Uiso 1 1 calc R U . . .
C38 C 0.8766(6) 0.1579(4) 0.2975(3) 0.0420(11) Uani 1 1 d . . . . .
H38A H 0.8227 0.1461 0.2514 0.063 Uiso 1 1 calc R U . . .
H38B H 0.9827 0.1490 0.2955 0.063 Uiso 1 1 calc R U . . .
H38C H 0.8793 0.2323 0.3146 0.063 Uiso 1 1 calc R U . . .
C39 C 0.3857(6) -0.1902(4) 0.2954(3) 0.0430(11) Uani 1 1 d . . . . .
H39A H 0.3082 -0.2077 0.2553 0.052 Uiso 1 1 calc R U . . .
H39B H 0.3317 -0.2102 0.3375 0.052 Uiso 1 1 calc R U . . .
C40 C 0.5064(7) -0.2537(4) 0.2893(3) 0.0464(12) Uani 1 1 d . . . . .
H40A H 0.5590 -0.2339 0.2474 0.070 Uiso 1 1 calc R U . . .
H40B H 0.4576 -0.3324 0.2873 0.070 Uiso 1 1 calc R U . . .
H40C H 0.5821 -0.2367 0.3294 0.070 Uiso 1 1 calc R U . . .
N1 N 0.2401(5) 0.8588(3) 0.0831(2) 0.0323(8) Uani 1 1 d . . . . .
N2 N 0.2713(4) 0.7602(3) 0.1089(2) 0.0304(8) Uani 1 1 d . . . . .
N3 N 0.4042(4) 0.6350(3) 0.0617(2) 0.0252(7) Uani 1 1 d . . . . .
N4 N 0.1960(5) 0.3462(3) 0.4326(2) 0.0307(8) Uani 1 1 d . . . . .
N5 N 0.2199(4) 0.2475(3) 0.40369(19) 0.0296(8) Uani 1 1 d . . . . .
N6 N 0.3915(4) 0.1351(3) 0.4408(2) 0.0284(7) Uani 1 1 d . . . . .
O1 O 0.3625(3) 0.7883(2) 0.00540(15) 0.0246(6) Uani 1 1 d . . . . .
O2 O 0.2228(4) 0.4948(3) 0.23228(16) 0.0338(7) Uani 1 1 d . . . . .
O3 O 0.5963(4) 0.4674(3) 0.06768(16) 0.0332(7) Uani 1 1 d . . . . .
O4 O 0.6505(4) 0.5837(3) 0.18187(18) 0.0340(7) Uani 1 1 d . . . . .
O5 O 0.4881(4) 0.3966(3) 0.17913(16) 0.0318(7) Uani 1 1 d . . . . .
O6 O 0.3699(3) 0.2900(2) 0.50153(15) 0.0264(6) Uani 1 1 d . . . . .
O7 O 0.1470(4) -0.0005(3) 0.26494(17) 0.0360(7) Uani 1 1 d . . . . .
O8 O 0.5422(4) -0.0659(3) 0.42664(17) 0.0357(7) Uani 1 1 d . . . . .
O9 O 0.6380(4) 0.0945(3) 0.34777(19) 0.0361(7) Uani 1 1 d . . . . .
O10 O 0.4592(4) -0.0725(3) 0.29819(17) 0.0343(7) Uani 1 1 d . . . . .
P1 P 0.53807(12) 0.49751(9) 0.13207(6) 0.0252(2) Uani 1 1 d . . . . .
P2 P 0.50462(13) -0.00316(8) 0.36752(6) 0.0261(2) Uani 1 1 d . . . . .
H3N H 0.407(7) 0.611(5) 0.023(3) 0.049(18) Uiso 1 1 d . . . . .
H6N H 0.426(7) 0.121(5) 0.480(3) 0.045(16) Uiso 1 1 d . . . . .

loop_
_atom_site_aniso_label
_atom_site_aniso_U_11
_atom_site_aniso_U_22
_atom_site_aniso_U_33
_atom_site_aniso_U_23
_atom_site_aniso_U_13
_atom_site_aniso_U_12
C1 0.029(2) 0.0181(18) 0.039(2) 0.0028(16) -0.0002(17) 0.0083(15)
C2 0.030(2) 0.0206(19) 0.040(2) 0.0038(17) -0.0005(18) 0.0053(16)
C3 0.032(2) 0.027(2) 0.039(2) 0.0078(18) -0.0021(18) 0.0015(17)
C4 0.037(2) 0.024(2) 0.049(3) 0.0094(19) -0.005(2) 0.0064(18)
C5 0.042(3) 0.027(2) 0.060(3) 0.004(2) 0.000(2) 0.017(2)
C6 0.041(3) 0.028(2) 0.046(3) 0.0038(19) 0.004(2) 0.0172(19)
C7 0.0251(19) 0.0175(17) 0.039(2) 0.0010(15) 0.0010(16) 0.0079(15)
C8 0.0219(18) 0.0208(18) 0.032(2) 0.0042(15) 0.0027(15) 0.0050(14)
C9 0.0225(18) 0.0218(18) 0.0274(19) 0.0047(14) 0.0038(14) 0.0040(14)
C10 0.028(2) 0.0217(18) 0.032(2) 0.0043(15) 0.0020(16) 0.0076(15)
C11 0.031(2) 0.030(2) 0.032(2) 0.0029(17) 0.0036(17) 0.0064(17)
C12 0.033(2) 0.041(3) 0.039(2) 0.003(2) -0.0017(19) 0.000(2)
C13 0.032(2) 0.040(3) 0.047(3) 0.008(2) 0.002(2) -0.002(2)
C14 0.028(2) 0.038(2) 0.039(2) 0.0107(19) 0.0059(18) 0.0026(18)
C15 0.029(2) 0.027(2) 0.033(2) 0.0031(16) 0.0021(16) 0.0104(16)
C16 0.040(3) 0.053(3) 0.031(2) 0.008(2) 0.0081(19) 0.007(2)
C17 0.030(2) 0.043(3) 0.050(3) 0.002(2) -0.005(2) 0.011(2)
C18 0.035(3) 0.038(3) 0.082(4) 0.012(3) 0.014(3) 0.010(2)
C19 0.052(3) 0.023(2) 0.055(3) 0.003(2) 0.004(2) 0.010(2)
C20 0.079(5) 0.036(3) 0.058(4) 0.012(3) 0.011(3) 0.006(3)
C21 0.031(2) 0.0218(19) 0.034(2) 0.0019(16) 0.0083(17) 0.0075(16)
C22 0.037(2) 0.027(2) 0.037(2) 0.0014(17) 0.0037(18) 0.0148(18)
C23 0.037(2) 0.030(2) 0.041(3) -0.0037(19) 0.0049(19) 0.0074(18)
C24 0.066(4) 0.028(2) 0.055(3) -0.010(2) 0.003(3) 0.016(2)
C25 0.091(5) 0.045(3) 0.079(5) -0.018(3) -0.018(4) 0.050(4)
C26 0.060(3) 0.039(3) 0.055(3) -0.008(2) -0.011(3) 0.031(3)
C27 0.029(2) 0.0217(18) 0.033(2) 0.0049(15) 0.0068(16) 0.0131(16)
C28 0.029(2) 0.0228(18) 0.0277(19) 0.0024(15) 0.0054(15) 0.0079(15)
C29 0.030(2) 0.0222(19) 0.032(2) 0.0012(15) 0.0041(16) 0.0089(16)
C30 0.028(2) 0.027(2) 0.039(2) -0.0005(17) 0.0062(17) 0.0094(16)
C31 0.033(2) 0.043(3) 0.042(3) 0.006(2) 0.006(2) 0.005(2)
C32 0.045(3) 0.053(3) 0.057(3) 0.018(3) 0.013(3) -0.004(3)
C33 0.031(3) 0.045(3) 0.073(4) 0.011(3) 0.012(2) -0.001(2)
C34 0.030(2) 0.038(3) 0.057(3) -0.003(2) 0.007(2) 0.008(2)
C35 0.033(2) 0.033(2) 0.040(2) -0.0008(18) 0.0086(18) 0.0134(18)
C36 0.040(3) 0.056(3) 0.038(3) -0.006(2) -0.001(2) 0.005(2)
C37 0.035(3) 0.043(3) 0.074(4) 0.025(3) 0.022(2) 0.021(2)
C38 0.032(2) 0.039(3) 0.057(3) 0.007(2) 0.011(2) 0.010(2)
C39 0.043(3) 0.036(3) 0.049(3) -0.008(2) 0.005(2) 0.008(2)
C40 0.057(3) 0.030(2) 0.058(3) 0.000(2) 0.007(3) 0.020(2)
N1 0.036(2) 0.0254(18) 0.040(2) 0.0058(15) 0.0081(16) 0.0154(15)
N2 0.0350(19) 0.0247(17) 0.0353(19) 0.0054(14) 0.0080(15) 0.0128(15)
N3 0.0289(18) 0.0189(15) 0.0298(18) 0.0046(13) 0.0067(14) 0.0078(13)
N4 0.036(2) 0.0245(17) 0.0362(19) 0.0015(14) 0.0034(15) 0.0151(15)
N5 0.0354(19) 0.0250(17) 0.0321(18) 0.0008(14) 0.0027(15) 0.0143(15)
N6 0.0346(19) 0.0226(17) 0.0299(19) -0.0001(14) 0.0007(15) 0.0113(14)
O1 0.0256(14) 0.0189(13) 0.0304(14) 0.0035(11) 0.0035(11) 0.0069(11)
O2 0.0355(17) 0.0363(17) 0.0281(15) 0.0053(13) 0.0052(13) 0.0042(13)
O3 0.0372(17) 0.0340(16) 0.0325(16) 0.0038(13) 0.0080(13) 0.0152(14)
O4 0.0272(15) 0.0275(15) 0.0472(19) -0.0023(13) -0.0025(13) 0.0079(12)
O5 0.0364(17) 0.0256(15) 0.0360(16) 0.0073(12) 0.0042(13) 0.0116(12)
O6 0.0306(15) 0.0222(14) 0.0291(14) 0.0006(11) 0.0022(11) 0.0117(12)
O7 0.0345(17) 0.0386(18) 0.0326(16) -0.0024(13) 0.0021(13) 0.0041(14)
O8 0.0451(19) 0.0328(17) 0.0338(17) 0.0064(13) 0.0052(14) 0.0176(14)
O9 0.0278(16) 0.0221(15) 0.060(2) 0.0067(14) 0.0106(14) 0.0070(12)
O10 0.0406(18) 0.0285(16) 0.0352(17) -0.0034(13) 0.0068(13) 0.0101(13)
P1 0.0257(5) 0.0213(5) 0.0299(5) 0.0031(4) 0.0029(4) 0.0081(4)
P2 0.0288(5) 0.0189(5) 0.0325(5) 0.0024(4) 0.0064(4) 0.0079(4)

loop_
_atom_type_symbol
_atom_type_description
_atom_type_scat_dispersion_real
_atom_type_scat_dispersion_imag
_atom_type_scat_source
C C 0.0033 0.0016 'International Tables Vol C Tables 4.2.6.8 and 6.1.1.4'
H H 0.0000 0.0000 'International Tables Vol C Tables 4.2.6.8 and 6.1.1.4'
N N 0.0061 0.0033 'International Tables Vol C Tables 4.2.6.8 and 6.1.1.4'
O O 0.0106 0.0060 'International Tables Vol C Tables 4.2.6.8 and 6.1.1.4'
P P 0.1023 0.0942 'International Tables Vol C Tables 4.2.6.8 and 6.1.1.4'

loop_
_geom_angle_atom_site_label_1
_geom_angle_atom_site_label_2
_geom_angle_atom_site_label_3
_geom_angle
_geom_angle_site_symmetry_1
_geom_angle_site_symmetry_3
_geom_angle_publ_flag
C2 C1 C6 119.5(4) . . ?
C2 C1 C7 121.4(4) . . ?
C6 C1 C7 119.1(4) . . ?
C1 C2 C3 119.8(4) . . ?
C1 C2 H2 120.1 . . ?
C3 C2 H2 120.1 . . ?
C4 C3 C2 120.4(5) . . ?
C4 C3 H3 119.8 . . ?
C2 C3 H3 119.8 . . ?
C3 C4 C5 120.2(4) . . ?
C3 C4 H4 119.9 . . ?
C5 C4 H4 119.9 . . ?
C4 C5 C6 120.6(5) . . ?
C4 C5 H5 119.7 . . ?
C6 C5 H5 119.7 . . ?
C5 C6 C1 119.5(5) . . ?
C5 C6 H6 120.3 . . ?
C1 C6 H6 120.3 . . ?
N1 C7 O1 112.9(3) . . ?
N1 C7 C1 129.3(4) . . ?
O1 C7 C1 117.8(4) . . ?
N2 C8 N3 128.6(4) . . ?
N2 C8 O1 113.6(3) . . ?
N3 C8 O1 117.8(4) . . ?
N3 C9 C10 115.5(3) . . ?
N3 C9 P1 107.4(3) . . ?
C10 C9 P1 110.4(3) . . ?
N3 C9 H9 107.7 . . ?
C10 C9 H9 107.7 . . ?
P1 C9 H9 107.7 . . ?
C11 C10 C15 119.7(4) . . ?
C11 C10 C9 122.4(4) . . ?
C15 C10 C9 117.9(4) . . ?
C10 C11 C12 120.9(4) . . ?
C10 C11 H11 119.6 . . ?
C12 C11 H11 119.6 . . ?
C13 C12 C11 119.3(5) . . ?
C13 C12 H12 120.4 . . ?
C11 C12 H12 120.4 . . ?
C12 C13 C14 120.7(5) . . ?
C12 C13 H13 119.6 . . ?
C14 C13 H13 119.6 . . ?
C15 C14 C13 119.6(4) . . ?
C15 C14 H14 120.2 . . ?
C13 C14 H14 120.2 . . ?
O2 C15 C14 124.0(4) . . ?
O2 C15 C10 116.1(4) . . ?
C14 C15 C10 119.8(4) . . ?
O2 C16 H16A 109.5 . . ?
O2 C16 H16B 109.5 . . ?
H16A C16 H16B 109.5 . . ?
O2 C16 H16C 109.5 . . ?
H16A C16 H16C 109.5 . . ?
H16B C16 H16C 109.5 . . ?
O4 C17 C18 110.7(4) . . ?
O4 C17 H17A 109.5 . . ?
C18 C17 H17A 109.5 . . ?
O4 C17 H17B 109.5 . . ?
C18 C17 H17B 109.5 . . ?
H17A C17 H17B 108.1 . . ?
C17 C18 H18A 109.5 . . ?
C17 C18 H18B 109.5 . . ?
H18A C18 H18B 109.5 . . ?
C17 C18 H18C 109.5 . . ?
H18A C18 H18C 109.5 . . ?
H18B C18 H18C 109.5 . . ?
C20 C19 O5 108.2(5) . . ?
C20 C19 H19A 110.1 . . ?
O5 C19 H19A 110.1 . . ?
C20 C19 H19B 110.1 . . ?
O5 C19 H19B 110.1 . . ?
H19A C19 H19B 108.4 . . ?
C19 C20 H20A 109.5 . . ?
C19 C20 H20B 109.5 . . ?
H20A C20 H20B 109.5 . . ?
C19 C20 H20C 109.5 . . ?
H20A C20 H20C 109.5 . . ?
H20B C20 H20C 109.5 . . ?
C22 C21 C26 119.2(4) . . ?
C22 C21 C27 121.5(4) . . ?
C26 C21 C27 119.3(4) . . ?
C23 C22 C21 121.0(4) . . ?
C23 C22 H22 119.5 . . ?
C21 C22 H22 119.5 . . ?
C22 C23 C24 119.4(5) . . ?
C22 C23 H23 120.3 . . ?
C24 C23 H23 120.3 . . ?
C25 C24 C23 119.9(5) . . ?
C25 C24 H24 120.0 . . ?
C23 C24 H24 120.0 . . ?
C24 C25 C26 121.1(5) . . ?
C24 C25 H25 119.4 . . ?
C26 C25 H25 119.4 . . ?
C25 C26 C21 119.3(5) . . ?
C25 C26 H26 120.3 . . ?
C21 C26 H26 120.3 . . ?
N4 C27 O6 112.7(4) . . ?
N4 C27 C21 129.3(4) . . ?
O6 C27 C21 118.0(4) . . ?
N5 C28 N6 129.1(4) . . ?
N5 C28 O6 113.8(4) . . ?
N6 C28 O6 117.1(4) . . ?
N6 C29 C30 115.7(4) . . ?
N6 C29 P2 107.7(3) . . ?
C30 C29 P2 108.5(3) . . ?
N6 C29 H29 108.2 . . ?
C30 C29 H29 108.2 . . ?
P2 C29 H29 108.2 . . ?
C31 C30 C35 119.4(4) . . ?
C31 C30 C29 121.0(4) . . ?
C35 C30 C29 119.4(4) . . ?
C30 C31 C32 120.8(5) . . ?
C30 C31 H31 119.6 . . ?
C32 C31 H31 119.6 . . ?
C33 C32 C31 118.9(5) . . ?
C33 C32 H32 120.6 . . ?
C31 C32 H32 120.6 . . ?
C32 C33 C34 122.1(5) . . ?
C32 C33 H33 118.9 . . ?
C34 C33 H33 118.9 . . ?
C33 C34 C35 118.9(5) . . ?
C33 C34 H34 120.6 . . ?
C35 C34 H34 120.6 . . ?
O7 C35 C34 124.5(5) . . ?
O7 C35 C30 115.7(4) . . ?
C34 C35 C30 119.8(5) . . ?
O7 C36 H36A 109.5 . . ?
O7 C36 H36B 109.5 . . ?
H36A C36 H36B 109.5 . . ?
O7 C36 H36C 109.5 . . ?
H36A C36 H36C 109.5 . . ?
H36B C36 H36C 109.5 . . ?
O9 C37 C38 108.4(4) . . ?
O9 C37 H37A 110.0 . . ?
C38 C37 H37A 110.0 . . ?
O9 C37 H37B 110.0 . . ?
C38 C37 H37B 110.0 . . ?
H37A C37 H37B 108.4 . . ?
C37 C38 H38A 109.5 . . ?
C37 C38 H38B 109.5 . . ?
H38A C38 H38B 109.5 . . ?
C37 C38 H38C 109.5 . . ?
H38A C38 H38C 109.5 . . ?
H38B C38 H38C 109.5 . . ?
O10 C39 C40 109.3(4) . . ?
O10 C39 H39A 109.8 . . ?
C40 C39 H39A 109.8 . . ?
O10 C39 H39B 109.8 . . ?
C40 C39 H39B 109.8 . . ?
H39A C39 H39B 108.3 . . ?
C39 C40 H40A 109.5 . . ?
C39 C40 H40B 109.5 . . ?
H40A C40 H40B 109.5 . . ?
C39 C40 H40C 109.5 . . ?
H40A C40 H40C 109.5 . . ?
H40B C40 H40C 109.5 . . ?
C7 N1 N2 107.1(3) . . ?
C8 N2 N1 104.9(3) . . ?
C8 N3 C9 117.2(3) . . ?
C8 N3 H3N 112(5) . . ?
C9 N3 H3N 121(5) . . ?
C27 N4 N5 106.9(3) . . ?
C28 N5 N4 105.0(3) . . ?
C28 N6 C29 117.3(4) . . ?
C28 N6 H6N 110(4) . . ?
C29 N6 H6N 129(4) . . ?
C8 O1 C7 101.5(3) . . ?
C15 O2 C16 117.8(4) . . ?
C17 O4 P1 122.2(3) . . ?
C19 O5 P1 119.9(3) . . ?
C28 O6 C27 101.5(3) . . ?
C35 O7 C36 117.9(4) . . ?
C37 O9 P2 119.4(3) . . ?
C39 O10 P2 123.0(3) . . ?
O3 P1 O4 117.8(2) . . ?
O3 P1 O5 112.59(18) . . ?
O4 P1 O5 102.87(18) . . ?
O3 P1 C9 113.93(19) . . ?
O4 P1 C9 100.43(18) . . ?
O5 P1 C9 107.84(18) . . ?
O8 P2 O9 115.9(2) . . ?
O8 P2 O10 114.35(19) . . ?
O9 P2 O10 102.72(19) . . ?
O8 P2 C29 113.3(2) . . ?
O9 P2 C29 102.87(18) . . ?
O10 P2 C29 106.36(19) . . ?

loop_
_geom_bond_atom_site_label_1
_geom_bond_atom_site_label_2
_geom_bond_distance
_geom_bond_site_symmetry_2
_geom_bond_publ_flag
C1 C2 1.392(6) . ?
C1 C6 1.404(6) . ?
C1 C7 1.461(6) . ?
C2 C3 1.394(6) . ?
C2 H2 0.9500 . ?
C3 C4 1.372(7) . ?
C3 H3 0.9500 . ?
C4 C5 1.379(8) . ?
C4 H4 0.9500 . ?
C5 C6 1.386(7) . ?
C5 H5 0.9500 . ?
C6 H6 0.9500 . ?
C7 N1 1.275(6) . ?
C7 O1 1.385(5) . ?
C8 N2 1.304(5) . ?
C8 N3 1.341(5) . ?
C8 O1 1.365(5) . ?
C9 N3 1.457(5) . ?
C9 C10 1.521(6) . ?
C9 P1 1.828(4) . ?
C9 H9 1.0000 . ?
C10 C11 1.387(6) . ?
C10 C15 1.396(6) . ?
C11 C12 1.390(7) . ?
C11 H11 0.9500 . ?
C12 C13 1.384(7) . ?
C12 H12 0.9500 . ?
C13 C14 1.397(7) . ?
C13 H13 0.9500 . ?
C14 C15 1.395(6) . ?
C14 H14 0.9500 . ?
C15 O2 1.364(5) . ?
C16 O2 1.420(5) . ?
C16 H16A 0.9800 . ?
C16 H16B 0.9800 . ?
C16 H16C 0.9800 . ?
C17 O4 1.463(6) . ?
C17 C18 1.483(8) . ?
C17 H17A 0.9900 . ?
C17 H17B 0.9900 . ?
C18 H18A 0.9800 . ?
C18 H18B 0.9800 . ?
C18 H18C 0.9800 . ?
C19 C20 1.459(8) . ?
C19 O5 1.488(6) . ?
C19 H19A 0.9900 . ?
C19 H19B 0.9900 . ?
C20 H20A 0.9800 . ?
C20 H20B 0.9800 . ?
C20 H20C 0.9800 . ?
C21 C22 1.392(6) . ?
C21 C26 1.394(6) . ?
C21 C27 1.453(6) . ?
C22 C23 1.385(6) . ?
C22 H22 0.9500 . ?
C23 C24 1.391(7) . ?
C23 H23 0.9500 . ?
C24 C25 1.371(9) . ?
C24 H24 0.9500 . ?
C25 C26 1.392(8) . ?
C25 H25 0.9500 . ?
C26 H26 0.9500 . ?
C27 N4 1.281(6) . ?
C27 O6 1.384(5) . ?
C28 N5 1.297(5) . ?
C28 N6 1.347(5) . ?
C28 O6 1.365(5) . ?
C29 N6 1.454(5) . ?
C29 C30 1.523(6) . ?
C29 P2 1.814(4) . ?
C29 H29 1.0000 . ?
C30 C31 1.377(7) . ?
C30 C35 1.405(7) . ?
C31 C32 1.398(7) . ?
C31 H31 0.9500 . ?
C32 C33 1.371(9) . ?
C32 H32 0.9500 . ?
C33 C34 1.377(8) . ?
C33 H33 0.9500 . ?
C34 C35 1.401(7) . ?
C34 H34 0.9500 . ?
C35 O7 1.361(6) . ?
C36 O7 1.431(6) . ?
C36 H36A 0.9800 . ?
C36 H36B 0.9800 . ?
C36 H36C 0.9800 . ?
C37 O9 1.458(6) . ?
C37 C38 1.473(7) . ?
C37 H37A 0.9900 . ?
C37 H37B 0.9900 . ?
C38 H38A 0.9800 . ?
C38 H38B 0.9800 . ?
C38 H38C 0.9800 . ?
C39 O10 1.467(6) . ?
C39 C40 1.488(7) . ?
C39 H39A 0.9900 . ?
C39 H39B 0.9900 . ?
C40 H40A 0.9800 . ?
C40 H40B 0.9800 . ?
C40 H40C 0.9800 . ?
N1 N2 1.419(5) . ?
N3 H3N 0.81(6) . ?
N4 N5 1.419(5) . ?
N6 H6N 0.85(6) . ?
O3 P1 1.471(3) . ?
O4 P1 1.562(3) . ?
O5 P1 1.573(3) . ?
O8 P2 1.467(3) . ?
O9 P2 1.569(3) . ?
O10 P2 1.572(3) . ?

loop_
_geom_hbond_atom_site_label_D
_geom_hbond_atom_site_label_H
_geom_hbond_atom_site_label_A
_geom_hbond_distance_DH
_geom_hbond_distance_HA
_geom_hbond_distance_DA
_geom_hbond_angle_DHA
_geom_hbond_site_symmetry_A
N3 H3N O3 0.81(6) 2.01(7) 2.815(5) 173(6) 2_665
N6 H6N O8 0.85(6) 1.97(6) 2.804(5) 167(6) 2_656

loop_
_geom_torsion_atom_site_label_1
_geom_torsion_atom_site_label_2
_geom_torsion_atom_site_label_3
_geom_torsion_atom_site_label_4
_geom_torsion
_geom_torsion_site_symmetry_1
_geom_torsion_site_symmetry_2
_geom_torsion_site_symmetry_3
_geom_torsion_site_symmetry_4
_geom_torsion_publ_flag
C6 C1 C2 C3 -0.1(7) . . . . ?
C7 C1 C2 C3 -177.8(4) . . . . ?
C1 C2 C3 C4 1.0(7) . . . . ?
C2 C3 C4 C5 -1.5(7) . . . . ?
C3 C4 C5 C6 1.2(8) . . . . ?
C4 C5 C6 C1 -0.4(8) . . . . ?
C2 C1 C6 C5 -0.2(7) . . . . ?
C7 C1 C6 C5 177.5(4) . . . . ?
C2 C1 C7 N1 174.5(5) . . . . ?
C6 C1 C7 N1 -3.1(7) . . . . ?
C2 C1 C7 O1 -3.8(6) . . . . ?
C6 C1 C7 O1 178.5(4) . . . . ?
N3 C9 C10 C11 31.8(6) . . . . ?
P1 C9 C10 C11 -90.3(4) . . . . ?
N3 C9 C10 C15 -150.3(4) . . . . ?
P1 C9 C10 C15 87.6(4) . . . . ?
C15 C10 C11 C12 -1.5(7) . . . . ?
C9 C10 C11 C12 176.4(4) . . . . ?
C10 C11 C12 C13 -0.1(7) . . . . ?
C11 C12 C13 C14 0.8(8) . . . . ?
C12 C13 C14 C15 0.1(8) . . . . ?
C13 C14 C15 O2 178.2(4) . . . . ?
C13 C14 C15 C10 -1.7(7) . . . . ?
C11 C10 C15 O2 -177.5(4) . . . . ?
C9 C10 C15 O2 4.5(5) . . . . ?
C11 C10 C15 C14 2.4(6) . . . . ?
C9 C10 C15 C14 -175.6(4) . . . . ?
C26 C21 C22 C23 0.3(7) . . . . ?
C27 C21 C22 C23 -179.9(4) . . . . ?
C21 C22 C23 C24 0.2(8) . . . . ?
C22 C23 C24 C25 -1.8(9) . . . . ?
C23 C24 C25 C26 2.9(12) . . . . ?
C24 C25 C26 C21 -2.4(12) . . . . ?
C22 C21 C26 C25 0.8(9) . . . . ?
C27 C21 C26 C25 -179.0(6) . . . . ?
C22 C21 C27 N4 -177.9(5) . . . . ?
C26 C21 C27 N4 1.9(7) . . . . ?
C22 C21 C27 O6 1.4(6) . . . . ?
C26 C21 C27 O6 -178.8(4) . . . . ?
N6 C29 C30 C31 -37.4(6) . . . . ?
P2 C29 C30 C31 83.8(5) . . . . ?
N6 C29 C30 C35 146.4(4) . . . . ?
P2 C29 C30 C35 -92.4(4) . . . . ?
C35 C30 C31 C32 0.4(8) . . . . ?
C29 C30 C31 C32 -175.8(5) . . . . ?
C30 C31 C32 C33 1.4(9) . . . . ?
C31 C32 C33 C34 -1.5(10) . . . . ?
C32 C33 C34 C35 -0.1(9) . . . . ?
C33 C34 C35 O7 -178.4(5) . . . . ?
C33 C34 C35 C30 1.9(7) . . . . ?
C31 C30 C35 O7 178.3(4) . . . . ?
C29 C30 C35 O7 -5.4(6) . . . . ?
C31 C30 C35 C34 -2.0(7) . . . . ?
C29 C30 C35 C34 174.3(4) . . . . ?
O1 C7 N1 N2 -0.4(5) . . . . ?
C1 C7 N1 N2 -178.9(4) . . . . ?
N3 C8 N2 N1 176.9(4) . . . . ?
O1 C8 N2 N1 -0.6(5) . . . . ?
C7 N1 N2 C8 0.6(5) . . . . ?
N2 C8 N3 C9 6.3(7) . . . . ?
O1 C8 N3 C9 -176.2(3) . . . . ?
C10 C9 N3 C8 84.9(5) . . . . ?
P1 C9 N3 C8 -151.4(3) . . . . ?
O6 C27 N4 N5 0.1(5) . . . . ?
C21 C27 N4 N5 179.4(4) . . . . ?
N6 C28 N5 N4 -176.8(4) . . . . ?
O6 C28 N5 N4 1.0(5) . . . . ?
C27 N4 N5 C28 -0.6(5) . . . . ?
N5 C28 N6 C29 0.5(7) . . . . ?
O6 C28 N6 C29 -177.3(3) . . . . ?
C30 C29 N6 C28 -82.1(5) . . . . ?
P2 C29 N6 C28 156.3(3) . . . . ?
N2 C8 O1 C7 0.4(4) . . . . ?
N3 C8 O1 C7 -177.5(4) . . . . ?
N1 C7 O1 C8 0.1(5) . . . . ?
C1 C7 O1 C8 178.7(4) . . . . ?
C14 C15 O2 C16 4.4(6) . . . . ?
C10 C15 O2 C16 -175.7(4) . . . . ?
C18 C17 O4 P1 95.5(5) . . . . ?
C20 C19 O5 P1 169.1(4) . . . . ?
N5 C28 O6 C27 -0.9(5) . . . . ?
N6 C28 O6 C27 177.2(4) . . . . ?
N4 C27 O6 C28 0.5(5) . . . . ?
C21 C27 O6 C28 -179.0(4) . . . . ?
C34 C35 O7 C36 1.7(7) . . . . ?
C30 C35 O7 C36 -178.6(4) . . . . ?
C38 C37 O9 P2 155.4(4) . . . . ?
C40 C39 O10 P2 -97.0(5) . . . . ?
C17 O4 P1 O3 -55.0(4) . . . . ?
C17 O4 P1 O5 69.5(4) . . . . ?
C17 O4 P1 C9 -179.3(4) . . . . ?
C19 O5 P1 O3 -30.0(4) . . . . ?
C19 O5 P1 O4 -157.8(3) . . . . ?
C19 O5 P1 C9 96.6(4) . . . . ?
N3 C9 P1 O3 -38.6(3) . . . . ?
C10 C9 P1 O3 88.2(3) . . . . ?
N3 C9 P1 O4 88.4(3) . . . . ?
C10 C9 P1 O4 -144.8(3) . . . . ?
N3 C9 P1 O5 -164.3(3) . . . . ?
C10 C9 P1 O5 -37.6(3) . . . . ?
C37 O9 P2 O8 46.1(5) . . . . ?
C37 O9 P2 O10 -79.3(4) . . . . ?
C37 O9 P2 C29 170.3(4) . . . . ?
C39 O10 P2 O8 29.1(4) . . . . ?
C39 O10 P2 O9 155.5(4) . . . . ?
C39 O10 P2 C29 -96.8(4) . . . . ?
N6 C29 P2 O8 58.2(3) . . . . ?
C30 C29 P2 O8 -67.8(4) . . . . ?
N6 C29 P2 O9 -67.7(3) . . . . ?
C30 C29 P2 O9 166.3(3) . . . . ?
N6 C29 P2 O10 -175.3(3) . . . . ?
C30 C29 P2 O10 58.7(3) . . . . ?
